data_8107526
loop_
_publ_author_name
'Zhang, Sheng-Ting'
'Zou, Fei'
'Lai, Ni'
'Yuan, Lin'
'Li, Zhong-Yan'

_publ_section_title
;
 The crystal structure of
 (E)-N&#x2032;-(4-hydroxy-3-methoxybenzylidene)-2-naphthohydrazide
 monohydrate, C19H18N2O4
;
_journal_issue 4
_journal_name_full 'Zeitschrift f\"ur Kristallographie - New Crystal Structures'
_journal_page_first 671
_journal_page_last 672
_journal_paper_doi 10.1515/ncrs-2023-0142
_journal_volume 238
_journal_year 2023
_chemical_formula_moiety 'C19 H16 N2 O3, H2 O'
_chemical_formula_sum 'C19 H18 N2 O4'
_chemical_formula_weight 338.35
_chemical_name_systematic
;
The crystal structure of (E)-N'-(4-hydroxy-3-methoxybenzylidene)-2-
naphthohydrazide monohydrate
;
_space_group_crystal_system monoclinic
_space_group_IT_number 14
_space_group_name_Hall '-P 2yn'
_space_group_name_H-M_alt 'P 1 21/n 1'
_atom_sites_solution_hydrogens mixed
_atom_sites_solution_primary direct
_cell_angle_alpha 90
_cell_angle_beta 106.271(3)
_cell_angle_gamma 90
_cell_formula_units_Z 4
_cell_length_a 8.375(2)
_cell_length_b 22.018(6)
_cell_length_c 9.237(3)
_cell_measurement_reflns_used 4915
_cell_measurement_temperature 296(2)
_cell_measurement_theta_max 27.37
_cell_measurement_theta_min 2.48
_cell_volume 1635.1(8)
_computing_cell_refinement 'Bruker SMART [1]'
_computing_data_collection 'Bruker SMART [1]'
_computing_data_reduction 'Bruker SAINT [1]'
_computing_molecular_graphics 'Bruker SHELXTL [1]'
_computing_publication_material 'Bruker SHELXTL [1]'
_computing_structure_refinement 'SHELXL-2014/7 [3]'
_computing_structure_solution 'SHELXT  [2]'
_diffrn_ambient_temperature 296.15
_diffrn_measured_fraction_theta_full 0.976
_diffrn_measured_fraction_theta_max 0.976
_diffrn_measurement_device_type 'Bruker APEX-II CCD'
_diffrn_measurement_method '\f and \w scans'
_diffrn_radiation_type MoK\a
_diffrn_radiation_wavelength 0.71073
_diffrn_reflns_av_R_equivalents 0.0281
_diffrn_reflns_av_unetI/netI 0.0215
_diffrn_reflns_Laue_measured_fraction_full 0.976
_diffrn_reflns_Laue_measured_fraction_max 0.976
_diffrn_reflns_limit_h_max 9
_diffrn_reflns_limit_h_min -9
_diffrn_reflns_limit_k_max 26
_diffrn_reflns_limit_k_min -26
_diffrn_reflns_limit_l_max 10
_diffrn_reflns_limit_l_min -10
_diffrn_reflns_number 14411
_diffrn_reflns_point_group_measured_fraction_full 0.976
_diffrn_reflns_point_group_measured_fraction_max 0.976
_diffrn_reflns_theta_full 25.006
_diffrn_reflns_theta_max 25.006
_diffrn_reflns_theta_min 1.850
_diffrn_standards_number 0
_exptl_absorpt_coefficient_mu 0.098
_exptl_absorpt_correction_T_max 0.7456
_exptl_absorpt_correction_T_min 0.6714
_exptl_absorpt_correction_type multi-scan
_exptl_absorpt_process_details
;
SADABS-2014/5 (Bruker,2014/5) was used for absorption correction.
wR2(int) was 0.0858 before and 0.0448 after correction.
The Ratio of minimum to maximum transmission is 0.9005.
The \l/2 correction factor is 0.00150.
;
_exptl_crystal_density_diffrn 1.374
_exptl_crystal_description block
_exptl_crystal_F_000 712
_refine_diff_density_max 0.166
_refine_diff_density_min -0.164
_refine_diff_density_rms 0.034
_refine_ls_extinction_coef .
_refine_ls_extinction_method none
_refine_ls_goodness_of_fit_ref 1.064
_refine_ls_hydrogen_treatment constr
_refine_ls_matrix_type full
_refine_ls_number_parameters 231
_refine_ls_number_reflns 2804
_refine_ls_number_restraints 0
_refine_ls_restrained_S_all 1.064
_refine_ls_R_factor_all 0.0609
_refine_ls_R_factor_gt 0.0427
_refine_ls_shift/su_max 0.000
_refine_ls_shift/su_mean 0.000
_refine_ls_structure_factor_coef Fsqd
_refine_ls_weighting_details 'w=1/[\s^2^(Fo^2^)+(0.0540P)^2^+0.4430P] where P=(Fo^2^+2Fc^2^)/3'
_refine_ls_weighting_scheme calc
_refine_ls_wR_factor_gt 0.1068
_refine_ls_wR_factor_ref 0.1185
_reflns_Friedel_coverage 0.000
_reflns_Friedel_fraction_full .
_reflns_Friedel_fraction_max .
_reflns_number_gt 2097
_reflns_number_total 2804
_reflns_threshold_expression 'I > 2\s(I)'
_cod_data_source_file suppl_j_ncrs-2023-0142_suppl_001.cif
_cod_data_source_block 0m
_cod_database_code 8107526
_shelx_space_group_comment
;
The symmetry employed for this shelxl refinement is uniquely defined
by the following loop, which should always be used as a source of
symmetry information in preference to the above space-group names.
They are only intended as comments.
;
_olex2_refinement_description
;
1. Fixed Uiso
 At 1.2 times of:
  All C(H) groups, All N(H) groups
 At 1.5 times of:
  All C(H,H,H) groups, All O(H) groups, All O(H,H) groups
2.a Free rotating group:
 O4(H4A,H4B)
2.b Aromatic/amide H refined with riding coordinates:
 N1(H1), C14(H14), C1(H1A), C18(H18), C4(H4), C12(H12), C17(H17), C6(H6),
 C3(H3A), C7(H7), C9(H9), C8(H8)
2.c Idealised Me refined as rotating group:
 C19(H19A,H19B,H19C)
2.d Idealised tetrahedral OH refined as rotating group:
 O3(H3)
;
_olex2_submission_special_instructions 'No special instructions were received'

loop_
_space_group_symop_operation_xyz
'x, y, z'
'-x+1/2, y+1/2, -z+1/2'
'-x, -y, -z'
'x-1/2, -y-1/2, z-1/2'

loop_
_atom_site_label
_atom_site_type_symbol
_atom_site_fract_x
_atom_site_fract_y
_atom_site_fract_z
_atom_site_U_iso_or_equiv
_atom_site_adp_type
_atom_site_occupancy
_atom_site_site_symmetry_order
_atom_site_calc_flag
_atom_site_refinement_flags_posn
_atom_site_refinement_flags_adp
_atom_site_refinement_flags_occupancy
_atom_site_disorder_assembly
_atom_site_disorder_group
C1 C 0.5514(2) 0.00095(8) 0.7434(2) 0.0459(5) Uani 1 1 d . . . . .
H1A H 0.6060 0.0369 0.7807 0.055 Uiso 1 1 calc R . . . .
C2 C 0.4025(2) -0.01176(8) 0.7699(2) 0.0431(4) Uani 1 1 d . . . . .
C3 C 0.3212(3) -0.06681(9) 0.7147(2) 0.0552(5) Uani 1 1 d . . . . .
H3A H 0.2209 -0.0763 0.7340 0.066 Uiso 1 1 calc R . . . .
C4 C 0.3876(3) -0.10591(9) 0.6341(3) 0.0598(6) Uani 1 1 d . . . . .
H4 H 0.3316 -0.1417 0.5983 0.072 Uiso 1 1 calc R . . . .
C5 C 0.5396(3) -0.09328(8) 0.6036(2) 0.0509(5) Uani 1 1 d . . . . .
C6 C 0.6107(3) -0.13232(10) 0.5173(3) 0.0669(6) Uani 1 1 d . . . . .
H6 H 0.5570 -0.1684 0.4799 0.080 Uiso 1 1 calc R . . . .
C7 C 0.7555(3) -0.11803(11) 0.4883(3) 0.0714(7) Uani 1 1 d . . . . .
H7 H 0.7996 -0.1440 0.4300 0.086 Uiso 1 1 calc R . . . .
C8 C 0.8398(3) -0.06456(12) 0.5450(3) 0.0679(6) Uani 1 1 d . . . . .
H8 H 0.9397 -0.0553 0.5246 0.081 Uiso 1 1 calc R . . . .
C9 C 0.7767(3) -0.02592(10) 0.6302(2) 0.0582(6) Uani 1 1 d . . . . .
H9 H 0.8343 0.0093 0.6684 0.070 Uiso 1 1 calc R . . . .
C10 C 0.6246(2) -0.03906(8) 0.6607(2) 0.0466(5) Uani 1 1 d . . . . .
C11 C 0.3170(2) 0.02957(8) 0.8515(2) 0.0451(5) Uani 1 1 d . . . . .
C12 C 0.4027(2) 0.17033(8) 1.0221(2) 0.0467(5) Uani 1 1 d . . . . .
H12 H 0.5049 0.1743 1.0017 0.056 Uiso 1 1 calc R . . . .
C13 C 0.3506(2) 0.21785(8) 1.1084(2) 0.0437(4) Uani 1 1 d . . . . .
C14 C 0.2023(2) 0.21453(8) 1.1494(2) 0.0445(5) Uani 1 1 d . . . . .
H14 H 0.1310 0.1817 1.1183 0.053 Uiso 1 1 calc R . . . .
C15 C 0.1620(2) 0.25960(8) 1.2355(2) 0.0426(4) Uani 1 1 d . . . . .
C16 C 0.2679(2) 0.30958(8) 1.2824(2) 0.0430(4) Uani 1 1 d . . . . .
C17 C 0.4130(2) 0.31295(9) 1.2413(2) 0.0515(5) Uani 1 1 d . . . . .
H17 H 0.4840 0.3459 1.2716 0.062 Uiso 1 1 calc R . . . .
C18 C 0.4535(2) 0.26729(9) 1.1550(2) 0.0534(5) Uani 1 1 d . . . . .
H18 H 0.5521 0.2700 1.1278 0.064 Uiso 1 1 calc R . . . .
C19 C -0.0929(3) 0.21194(10) 1.2362(3) 0.0663(6) Uani 1 1 d . . . . .
H19A H -0.1360 0.2126 1.1284 0.100 Uiso 1 1 calc GR . . . .
H19B H -0.1827 0.2165 1.2810 0.100 Uiso 1 1 calc GR . . . .
H19C H -0.0375 0.1740 1.2674 0.100 Uiso 1 1 calc GR . . . .
N1 N 0.38778(19) 0.08371(7) 0.89460(18) 0.0457(4) Uani 1 1 d . . . . .
H1 H 0.4780 0.0936 0.8735 0.055 Uiso 1 1 calc R . . . .
N2 N 0.31495(18) 0.12357(7) 0.97320(18) 0.0455(4) Uani 1 1 d . . . . .
O1 O 0.18601(18) 0.01523(7) 0.87788(19) 0.0671(4) Uani 1 1 d . . . . .
O2 O 0.02171(16) 0.26032(6) 1.28342(17) 0.0589(4) Uani 1 1 d . . . . .
O3 O 0.22042(16) 0.35267(6) 1.36740(16) 0.0535(4) Uani 1 1 d . . . . .
H3 H 0.2989 0.3754 1.4040 0.080 Uiso 1 1 calc GR . . . .
O4 O 0.96884(19) 0.08092(6) 0.0184(2) 0.0681(5) Uani 1 1 d . . . . .
H4A H 0.9305 0.0495 0.0505 0.102 Uiso 1 1 d G . . . .
H4B H 1.0522 0.0710 -0.0120 0.102 Uiso 1 1 d G . . . .

loop_
_atom_site_aniso_label
_atom_site_aniso_U_11
_atom_site_aniso_U_22
_atom_site_aniso_U_33
_atom_site_aniso_U_23
_atom_site_aniso_U_13
_atom_site_aniso_U_12
N2 0.0455(9) 0.0458(9) 0.0503(10) -0.0003(8) 0.0218(8) 0.0029(7)
N1 0.0454(9) 0.0447(9) 0.0548(10) -0.0052(8) 0.0266(8) -0.0031(7)
O3 0.0458(8) 0.0511(8) 0.0695(9) -0.0153(7) 0.0258(7) -0.0036(6)
O2 0.0473(8) 0.0629(9) 0.0778(10) -0.0172(8) 0.0365(7) -0.0125(7)
C2 0.0439(10) 0.0409(10) 0.0432(11) 0.0025(8) 0.0102(9) -0.0011(8)
C15 0.0364(9) 0.0469(10) 0.0489(11) 0.0004(9) 0.0193(8) 0.0001(8)
C13 0.0452(10) 0.0429(10) 0.0481(11) 0.0026(8) 0.0216(9) 0.0015(8)
O1 0.0570(9) 0.0617(9) 0.0951(12) -0.0092(8) 0.0420(9) -0.0136(7)
C16 0.0415(10) 0.0422(10) 0.0488(11) -0.0007(9) 0.0182(9) 0.0028(8)
C10 0.0475(11) 0.0460(11) 0.0446(11) 0.0028(9) 0.0102(9) 0.0060(9)
C14 0.0429(10) 0.0437(10) 0.0503(11) -0.0012(9) 0.0185(9) -0.0041(8)
C1 0.0460(11) 0.0423(10) 0.0481(12) -0.0038(9) 0.0109(9) -0.0035(8)
C11 0.0423(10) 0.0473(11) 0.0475(12) 0.0045(9) 0.0155(9) -0.0013(8)
C18 0.0450(11) 0.0525(12) 0.0731(14) -0.0046(10) 0.0340(10) -0.0055(9)
C5 0.0586(12) 0.0428(11) 0.0469(12) 0.0023(9) 0.0078(10) 0.0079(9)
C4 0.0656(13) 0.0426(11) 0.0692(15) -0.0071(10) 0.0156(12) -0.0087(10)
C12 0.0463(11) 0.0462(11) 0.0551(12) 0.0022(9) 0.0264(9) 0.0018(9)
C17 0.0455(11) 0.0471(11) 0.0679(14) -0.0085(10) 0.0260(10) -0.0082(9)
C6 0.0821(17) 0.0519(13) 0.0644(15) -0.0074(11) 0.0167(13) 0.0137(12)
C3 0.0515(12) 0.0476(11) 0.0673(14) -0.0017(10) 0.0181(11) -0.0085(9)
C7 0.0835(17) 0.0684(16) 0.0650(15) -0.0014(12) 0.0254(13) 0.0312(13)
C9 0.0527(12) 0.0626(13) 0.0608(14) -0.0003(11) 0.0184(11) 0.0051(10)
C19 0.0466(12) 0.0724(15) 0.0886(17) -0.0135(13) 0.0330(12) -0.0167(11)
C8 0.0614(14) 0.0802(17) 0.0671(15) 0.0071(13) 0.0262(12) 0.0210(12)
O4 0.0583(9) 0.0595(9) 0.0960(12) 0.0241(9) 0.0373(9) 0.0116(7)

loop_
_atom_type_symbol
_atom_type_description
_atom_type_scat_dispersion_real
_atom_type_scat_dispersion_imag
_atom_type_scat_source
C C 0.0033 0.0016 'International Tables Vol C Tables 4.2.6.8 and 6.1.1.4'
H H 0.0000 0.0000 'International Tables Vol C Tables 4.2.6.8 and 6.1.1.4'
N N 0.0061 0.0033 'International Tables Vol C Tables 4.2.6.8 and 6.1.1.4'
O O 0.0106 0.0060 'International Tables Vol C Tables 4.2.6.8 and 6.1.1.4'

loop_
_geom_angle_atom_site_label_1
_geom_angle_atom_site_label_2
_geom_angle_atom_site_label_3
_geom_angle
_geom_angle_site_symmetry_1
_geom_angle_site_symmetry_3
C12 N2 N1 113.79(14) . .
C11 N1 N2 119.73(15) . .
C15 O2 C19 117.43(15) . .
C1 C2 C11 124.00(16) . .
C1 C2 C3 118.92(17) . .
C3 C2 C11 117.07(16) . .
O2 C15 C16 114.63(15) . .
O2 C15 C14 124.73(16) . .
C14 C15 C16 120.63(16) . .
C14 C13 C12 122.47(17) . .
C18 C13 C14 118.74(16) . .
C18 C13 C12 118.76(16) . .
O3 C16 C15 117.63(15) . .
O3 C16 C17 123.11(17) . .
C17 C16 C15 119.26(16) . .
C1 C10 C5 118.58(17) . .
C9 C10 C1 122.23(18) . .
C9 C10 C5 119.17(18) . .
C15 C14 C13 120.06(17) . .
C2 C1 C10 121.69(17) . .
N1 C11 C2 117.30(15) . .
O1 C11 N1 120.93(17) . .
O1 C11 C2 121.76(17) . .
C13 C18 C17 121.38(16) . .
C4 C5 C10 118.78(18) . .
C4 C5 C6 122.8(2) . .
C6 C5 C10 118.4(2) . .
C3 C4 C5 121.22(19) . .
N2 C12 C13 122.97(16) . .
C16 C17 C18 119.92(18) . .
C7 C6 C5 121.0(2) . .
C4 C3 C2 120.79(19) . .
C6 C7 C8 120.6(2) . .
C8 C9 C10 120.4(2) . .
C9 C8 C7 120.4(2) . .

loop_
_geom_bond_atom_site_label_1
_geom_bond_atom_site_label_2
_geom_bond_distance
_geom_bond_site_symmetry_2
N2 N1 1.385(2) .
N2 C12 1.272(2) .
N1 C11 1.341(2) .
O3 C16 1.360(2) .
O2 C15 1.367(2) .
O2 C19 1.418(2) .
C2 C1 1.365(3) .
C2 C11 1.488(3) .
C2 C3 1.414(3) .
C15 C16 1.403(3) .
C15 C14 1.372(2) .
C13 C14 1.398(2) .
C13 C18 1.380(3) .
C13 C12 1.454(3) .
O1 C11 1.230(2) .
C16 C17 1.373(2) .
C10 C1 1.413(3) .
C10 C5 1.414(3) .
C10 C9 1.410(3) .
C18 C17 1.383(3) .
C5 C4 1.407(3) .
C5 C6 1.413(3) .
C4 C3 1.355(3) .
C6 C7 1.351(3) .
C7 C8 1.397(4) .
C9 C8 1.362(3) .
